data_7715086
loop_
_publ_author_name
'Kras, Elizabeth A.'
'Cineus, Roy'
'Crawley, Matthew R.'
'Morrow, Janet R.'

_publ_section_title
;
 Macrocyclic complexes of Fe(III) with mixed hydroxypropyl and phenolate
 or amide pendants as T<sub>1</sub> MRI probes.
;
_journal_issue 9
_journal_name_full 'Dalton transactions (Cambridge, England : 2003)'
_journal_page_first 4154
_journal_page_last 4164
_journal_paper_doi 10.1039/d3dt04013e
_journal_volume 53
_journal_year 2024
_chemical_formula_moiety '1.503(Br), C19 H32 Fe N3 O3, 0.497(Cl), 1.75[C2H3N]'
_chemical_formula_sum 'C22.5 H37.25 Br1.5 Cl0.5 Fe N4.75 O3'
_chemical_formula_weight 615.89
_space_group_crystal_system monoclinic
_space_group_IT_number 4
_space_group_name_Hall 'P 2yb'
_space_group_name_H-M_alt 'P 1 21 1'
_atom_sites_solution_hydrogens geom
_atom_sites_solution_primary dual
_audit_creation_date 2024-01-08
_audit_creation_method
;
Olex2 1.5-beta
(compiled 2023.08.24 svn.re1ec1418 for OlexSys, GUI svn.r6817)
;
_audit_update_record
;
2024-01-09 deposited with the CCDC.	2024-01-30 downloaded from the CCDC.
;
_cell_angle_alpha 90
_cell_angle_beta 97.804(4)
_cell_angle_gamma 90
_cell_formula_units_Z 2
_cell_length_a 12.8951(5)
_cell_length_b 6.9779(2)
_cell_length_c 15.6193(6)
_cell_measurement_reflns_used 5377
_cell_measurement_temperature 100.00(13)
_cell_measurement_theta_max 77.3600
_cell_measurement_theta_min 2.8510
_cell_volume 1392.42(9)
_computing_cell_refinement 'CrysAlisPro 1.171.43.92a (Rigaku OD, 2023)'
_computing_data_collection 'CrysAlisPro system (CCD 43.92a 64-bit (release 05-10-2023))'
_computing_data_reduction 'CrysAlisPro 1.171.43.92a (Rigaku OD, 2023)'
_computing_molecular_graphics 'Olex2 1.5-beta (Dolomanov et al., 2009)'
_computing_publication_material 'Olex2 1.5-beta (Dolomanov et al., 2009)'
_computing_structure_refinement 'SHELXL 2019/3 (Sheldrick, 2015)'
_computing_structure_solution 'SHELXT 2018/2 (Sheldrick, 2018)'
_diffrn_ambient_environment N~2~
_diffrn_ambient_temperature 100.00(13)
_diffrn_detector 'Hybrid Pixel Array Detector'
_diffrn_detector_area_resol_mean 10.0000
_diffrn_detector_type HyPix
_diffrn_measured_fraction_theta_full 0.997
_diffrn_measured_fraction_theta_max 0.983
_diffrn_measurement_details
;
List of Runs (angles in degrees, time in seconds):

  # Type    Start    End  Width  t~exp~   \w     \q     \k     \f   Frames
#--------------------------------------------------------------------------
  1  \w   -120.00 -27.00   0.50    2.00    --  -47.65  -7.00  25.00  186
  2  \w    -29.00  26.00   0.50    2.00    --  -47.65   7.00-159.00  110
  3  \w     66.00 118.00   0.50    2.00    --   47.65   7.00-159.00  104
  4  \w   -143.00-116.00   0.50    8.00    --  -91.75  -7.00  25.00   54
  5  \w    147.00 172.00   0.50    8.00    --  113.25   7.00-159.00   50
  6  \w     87.00 119.00   0.50    8.00    --  113.25   7.00-159.00   64
  7  \w     46.00  75.00   0.50    2.00    --   47.65 -99.00  30.00   58
  8  \w    -18.00  42.00   0.50    2.00    --   47.65 -38.00 -90.00  120
  9  \w     52.00  93.00   0.50    2.00    --   47.65-125.00-180.00   82
 10  \w    -23.00   2.00   0.50    2.00    --   47.65  -7.00  25.00   50
 11  \w    103.00 178.00   0.50    8.00    --  113.25  30.00  90.00  150
 12  \w     52.00  78.00   0.50    8.00    --  113.25 -77.00 -60.00   52
 13  \w     61.00 106.00   0.50    8.00    --  113.25 -95.00 -60.00   90
 14  \w    121.00 153.00   0.50    8.00    --  113.25  45.00  30.00   64
 15  \w     66.00  95.00   0.50    8.00    --  113.25 -95.00   0.00   58
 16  \w    102.00 141.00   0.50    8.00    --  113.25  61.00-180.00   78
 17  \w    108.00 135.00   0.50    8.00    --  113.25  45.00 -90.00   54
 18  \w    143.00 178.00   0.50    8.00    --  113.25  45.00 -90.00   70
 19  \w     44.00  85.00   0.50    8.00    --  113.25 -77.00 120.00   82
 20  \w     43.00  94.00   0.50    8.00    --  113.25 -77.00-120.00  102
 21  \w     42.00  70.00   0.50    8.00    --  113.25 -61.00-180.00   56
 22  \w     44.00  95.00   0.50    8.00    --  113.25 -95.00 120.00  102
 23  \w    144.00 177.00   0.50    8.00    --  113.25  45.00 150.00   66
 24  \w     62.00 100.00   0.50    8.00    --  113.25 -77.00-180.00   76
 25  \w     81.00 110.00   0.50    8.00    --  113.25-125.00 -60.00   58
 26  \w     97.00 123.00   0.50    8.00    --  113.25  77.00 150.00   52
 27  \w    104.00 137.00   0.50    8.00    --  113.25  45.00 150.00   66
 28  \w     42.00  67.00   0.50    8.00    --  113.25 -61.00 -90.00   50
 29  \w     70.00 103.00   0.50    8.00    --  113.25 -95.00  90.00   66
 30  \w    121.00 155.00   0.50    8.00    --  113.25  45.00-120.00   68
 31  \w    109.00 178.00   0.50    8.00    --  113.25  61.00-150.00  138
 32  \w     42.00  75.00   0.50    8.00    --  113.25 -77.00 -30.00   66
 33  \w     85.00 110.00   0.50    8.00    --  113.25-125.00 -90.00   50
 34  \w     75.00 101.00   0.50    8.00    --  113.25 -95.00 -30.00   52
 35  \w     43.00  74.00   0.50    8.00    --  113.25 -95.00  30.00   62
 36  \w     59.00 103.00   0.50    8.00    --  113.25-125.00   0.00   88
 37  \w     43.00  70.00   0.50    8.00    --  113.25 -61.00  60.00   54
 38  \w     46.00  71.00   0.50    8.00    --  113.25 -95.00  60.00   50
;
_diffrn_measurement_device 'four-circle diffractometer'
_diffrn_measurement_device_type 'XtaLAB Synergy, Dualflex, HyPix'
_diffrn_measurement_method '\w scans'
_diffrn_orient_matrix_type 'CrysAlisPro convention (1999,Acta A55,543-557)'
_diffrn_orient_matrix_UB_11 0.0737691000
_diffrn_orient_matrix_UB_12 0.0086037000
_diffrn_orient_matrix_UB_13 -0.0697161000
_diffrn_orient_matrix_UB_21 -0.0946569000
_diffrn_orient_matrix_UB_22 -0.0209109000
_diffrn_orient_matrix_UB_23 -0.0709723000
_diffrn_orient_matrix_UB_31 -0.0117930000
_diffrn_orient_matrix_UB_32 0.2195719000
_diffrn_orient_matrix_UB_33 -0.0039492000
_diffrn_radiation_monochromator mirror
_diffrn_radiation_probe x-ray
_diffrn_radiation_type 'Cu K\a'
_diffrn_radiation_wavelength 1.54184
_diffrn_reflns_av_R_equivalents 0.0550
_diffrn_reflns_av_unetI/netI 0.0510
_diffrn_reflns_Laue_measured_fraction_full 0.997
_diffrn_reflns_Laue_measured_fraction_max 0.983
_diffrn_reflns_limit_h_max 16
_diffrn_reflns_limit_h_min -16
_diffrn_reflns_limit_k_max 8
_diffrn_reflns_limit_k_min -5
_diffrn_reflns_limit_l_max 19
_diffrn_reflns_limit_l_min -19
_diffrn_reflns_number 12511
_diffrn_reflns_point_group_measured_fraction_full 0.761
_diffrn_reflns_point_group_measured_fraction_max 0.731
_diffrn_reflns_theta_full 67.684
_diffrn_reflns_theta_max 79.768
_diffrn_reflns_theta_min 2.856
_diffrn_source 'micro-focus sealed X-ray tube'
_diffrn_source_type 'PhotonJet (Cu) X-ray Source'
_exptl_absorpt_coefficient_mu 7.558
_exptl_absorpt_correction_T_max 1.000
_exptl_absorpt_correction_T_min 0.396
_exptl_absorpt_correction_type gaussian
_exptl_absorpt_process_details
;
CrysAlisPro 1.171.43.92a (Rigaku Oxford Diffraction, 2023)
Numerical absorption correction based on gaussian integration over
a multifaceted crystal model
Empirical absorption correction using spherical harmonics,
implemented in SCALE3 ABSPACK scaling algorithm.
;
_exptl_crystal_colour 'clear red'
_exptl_crystal_colour_lustre clear
_exptl_crystal_colour_primary red
_exptl_crystal_density_diffrn 1.469
_exptl_crystal_description needle
_exptl_crystal_F_000 633
_exptl_crystal_size_max 0.303
_exptl_crystal_size_mid 0.039
_exptl_crystal_size_min 0.02
_refine_diff_density_max 0.378
_refine_diff_density_min -0.581
_refine_diff_density_rms 0.080
_refine_ls_abs_structure_details
;
 Flack x determined using 814 quotients [(I+)-(I-)]/[(I+)+(I-)]
 (Parsons, Flack and Wagner, Acta Cryst. B69 (2013) 249-259).
;
_refine_ls_abs_structure_Flack -0.009(7)
_refine_ls_extinction_method none
_refine_ls_goodness_of_fit_ref 1.046
_refine_ls_hydrogen_treatment constr
_refine_ls_matrix_type full
_refine_ls_number_parameters 259
_refine_ls_number_reflns 4430
_refine_ls_number_restraints 268
_refine_ls_restrained_S_all 1.020
_refine_ls_R_factor_all 0.0556
_refine_ls_R_factor_gt 0.0452
_refine_ls_shift/su_max 0.000
_refine_ls_shift/su_mean 0.000
_refine_ls_structure_factor_coef Fsqd
_refine_ls_weighting_details 'w=1/[\s^2^(Fo^2^)+(0.0787P)^2^] where P=(Fo^2^+2Fc^2^)/3'
_refine_ls_weighting_scheme calc
_refine_ls_wR_factor_gt 0.1213
_refine_ls_wR_factor_ref 0.1282
_reflns_Friedel_coverage 0.372
_reflns_Friedel_fraction_full 0.479
_reflns_Friedel_fraction_max 0.433
_reflns_number_gt 3569
_reflns_number_total 4430
_reflns_threshold_expression 'I > 2\s(I)'
_cod_data_source_file d3dt04013e2.cif
_cod_data_source_block fe_phenol_tob_2_final
_cod_depositor_comments 'Adding full bibliography for 7715086.cif.'
_cod_original_formula_sum 'C22.50 H37.25 Br1.50 Cl0.50 Fe N4.75 O3'
_cod_database_code 7715086
_shelx_shelxl_version_number 2019/3
_chemical_oxdiff_formula 'FeC22.6N4.8O3Br2H37.4 '
_shelx_space_group_comment
;
The symmetry employed for this shelxl refinement is uniquely defined
by the following loop, which should always be used as a source of
symmetry information in preference to the above space-group names.
They are only intended as comments.
;
_shelx_estimated_absorpt_t_max 0.864
_shelx_estimated_absorpt_t_min 0.208
_olex2_refinement_description
;
1. Fixed Uiso
 At 1.2 times of:
  All C(H) groups, All C(H,H) groups
 At 1.5 times of:
  All C(H,H,H) groups, All O(H) groups
2. Shared sites
{Br1, Cl1}
{Br2, Cl2}
3. Rigid bond restraints
 All non-hydrogen atoms
 with sigma for 1-2 distances of 0.01 and sigma for 1-3 distances of 0.01
4. Uiso/Uaniso restraints and constraints
All non-hydrogen atoms have similar U: within 2A with sigma of 0.04 and sigma
for terminal atoms of 0.08 within 2A
Uanis(Br1) = Uanis(Cl1)
Uanis(Br2) = Uanis(Cl2)
5. Others
 Sof(Cl1)=1-FVAR(1)
 Sof(Br1)=FVAR(1)
 Sof(Cl2)=1-FVAR(2)
 Sof(Br2)=FVAR(2)
6.a Ternary CH refined with riding coordinates:
 C15(H15), C18(H18)
6.b Secondary CH2 refined with riding coordinates:
 C1(H1A,H1B), C7(H7A,H7B), C2(H2A,H2B), C14(H14A,H14B), C17(H17A,H17B), C4(H4A,
 H4B), C3(H3A,H3B), C5(H5A,H5B), C6(H6A,H6B)
6.c Aromatic/amide H refined with riding coordinates:
 C12(H12), C9(H9), C11(H11), C10(H10)
6.d Idealised Me refined as rotating group:
 C19(H19A,H19B,H19C), C16(H16A,H16B,H16C)
6.e Idealised tetrahedral OH refined as rotating group:
 O2(H2), O3(H3)
;
_smtbx_masks_void_probe_radius 1.2
_smtbx_masks_void_truncation_radius 1.2
_olex2_submission_special_instructions 'No special instructions were received'
_oxdiff_exptl_absorpt_empirical_details
;
Empirical correction (ABSPACK) includes:
- Absorption correction using spherical harmonics
- Frame scaling
;
_oxdiff_exptl_absorpt_empirical_full_max 2.473
_oxdiff_exptl_absorpt_empirical_full_min 0.634

loop_
_space_group_symop_operation_xyz
'x, y, z'
'-x, y+1/2, -z'

loop_
_atom_site_label
_atom_site_type_symbol
_atom_site_fract_x
_atom_site_fract_y
_atom_site_fract_z
_atom_site_U_iso_or_equiv
_atom_site_adp_type
_atom_site_occupancy
_atom_site_site_symmetry_order
_atom_site_calc_flag
_atom_site_refinement_flags_posn
_atom_site_refinement_flags_adp
_atom_site_refinement_flags_occupancy
_atom_site_disorder_assembly
_atom_site_disorder_group
Br2 Br 0.66112(7) 0.78272(10) 0.53059(5) 0.0502(3) Uani 0.717(8) 1 d . U P A 1
Br1 Br 0.39692(8) 0.82588(12) 0.10108(6) 0.0608(4) Uani 0.785(9) 1 d . U P B 1
Fe1 Fe 0.67367(9) 0.56252(12) 0.27464(6) 0.0438(3) Uani 1 1 d . U . . .
O2 O 0.5779(4) 0.7047(6) 0.3451(3) 0.0438(10) Uani 1 1 d . U . . .
H2 H 0.605974 0.754193 0.391587 0.066 Uiso 1 1 calc R U . . .
O3 O 0.6237(4) 0.7079(6) 0.1618(3) 0.0465(10) Uani 1 1 d . U . . .
H3 H 0.563828 0.756741 0.151346 0.070 Uiso 1 1 calc R U . . .
O1 O 0.7940(4) 0.7096(7) 0.3003(3) 0.0507(11) Uani 1 1 d . U . . .
N3 N 0.7199(6) 0.3671(8) 0.1792(4) 0.0580(15) Uani 1 1 d . U . . .
N1 N 0.7435(6) 0.3358(8) 0.3603(4) 0.0594(15) Uani 1 1 d . U . . .
N2 N 0.5407(6) 0.3662(8) 0.2651(4) 0.0589(14) Uani 1 1 d . U . . .
C13 C 0.8923(6) 0.6615(11) 0.3339(6) 0.0594(18) Uani 1 1 d . U . . .
C15 C 0.4781(6) 0.6200(10) 0.3579(5) 0.0537(16) Uani 1 1 d . U . . .
H15 H 0.486842 0.544773 0.412904 0.064 Uiso 1 1 calc R U . . .
C19 C 0.6905(8) 0.7940(13) 0.0276(5) 0.069(2) Uani 1 1 d . U . . .
H19A H 0.631143 0.878144 0.008144 0.103 Uiso 1 1 calc R U . . .
H19B H 0.717719 0.739486 -0.022721 0.103 Uiso 1 1 calc R U . . .
H19C H 0.745735 0.868011 0.062125 0.103 Uiso 1 1 calc R U . . .
C1 C 0.6528(9) 0.2556(11) 0.4001(5) 0.076(2) Uani 1 1 d . U . . .
H1A H 0.629634 0.349802 0.440947 0.092 Uiso 1 1 calc R U . . .
H1B H 0.674644 0.137241 0.432570 0.092 Uiso 1 1 calc R U . . .
C7 C 0.8238(8) 0.4208(11) 0.4302(5) 0.069(2) Uani 1 1 d . U . . .
H7A H 0.788449 0.514089 0.464236 0.083 Uiso 1 1 calc R U . . .
H7B H 0.852552 0.317241 0.469738 0.083 Uiso 1 1 calc R U . . .
C2 C 0.5641(9) 0.2118(12) 0.3297(6) 0.076(2) Uani 1 1 d . U . . .
H2A H 0.581377 0.093653 0.299538 0.091 Uiso 1 1 calc R U . . .
H2B H 0.500385 0.185640 0.356677 0.091 Uiso 1 1 calc R U . . .
C12 C 0.9772(6) 0.7602(14) 0.3056(7) 0.073(2) Uani 1 1 d . U . . .
H12 H 0.964109 0.863721 0.266142 0.087 Uiso 1 1 calc R U . . .
C18 C 0.6545(7) 0.6319(11) 0.0827(4) 0.0574(18) Uani 1 1 d . U . . .
H18 H 0.594812 0.560856 0.049415 0.069 Uiso 1 1 calc R U . . .
C14 C 0.4500(7) 0.4854(11) 0.2820(6) 0.0601(18) Uani 1 1 d . U . . .
H14A H 0.392188 0.400409 0.294004 0.072 Uiso 1 1 calc R U . . .
H14B H 0.424976 0.561361 0.229741 0.072 Uiso 1 1 calc R U . . .
C16 C 0.3973(6) 0.7738(12) 0.3623(6) 0.0589(17) Uani 1 1 d . U . . .
H16A H 0.420681 0.860825 0.410277 0.088 Uiso 1 1 calc R U . . .
H16B H 0.330698 0.714763 0.371506 0.088 Uiso 1 1 calc R U . . .
H16C H 0.387700 0.845916 0.307961 0.088 Uiso 1 1 calc R U . . .
C8 C 0.9121(7) 0.5192(13) 0.3949(6) 0.069(2) Uani 1 1 d . U . . .
C17 C 0.7442(7) 0.4967(11) 0.1103(5) 0.0597(18) Uani 1 1 d . U . . .
H17A H 0.758800 0.420115 0.059909 0.072 Uiso 1 1 calc R U . . .
H17B H 0.807772 0.571696 0.131193 0.072 Uiso 1 1 calc R U . . .
C4 C 0.6323(8) 0.2304(11) 0.1489(5) 0.073(2) Uani 1 1 d . U . . .
H4A H 0.649486 0.102472 0.174344 0.088 Uiso 1 1 calc R U . . .
H4B H 0.626008 0.217858 0.085264 0.088 Uiso 1 1 calc R U . . .
C3 C 0.5268(8) 0.2970(11) 0.1740(5) 0.071(2) Uani 1 1 d . U . . .
H3A H 0.498081 0.401641 0.134961 0.085 Uiso 1 1 calc R U . . .
H3B H 0.476371 0.189316 0.167503 0.085 Uiso 1 1 calc R U . . .
C9 C 1.0130(9) 0.4675(17) 0.4269(7) 0.089(3) Uani 1 1 d . U . . .
H9 H 1.025566 0.371454 0.470138 0.107 Uiso 1 1 calc R U . . .
C5 C 0.8140(8) 0.2670(12) 0.2230(5) 0.071(2) Uani 1 1 d . U . . .
H5A H 0.873984 0.356666 0.230899 0.085 Uiso 1 1 calc R U . . .
H5B H 0.832053 0.158969 0.186701 0.085 Uiso 1 1 calc R U . . .
C6 C 0.7935(9) 0.1923(11) 0.3099(6) 0.074(2) Uani 1 1 d . U . . .
H6A H 0.747713 0.078045 0.301071 0.089 Uiso 1 1 calc R U . . .
H6B H 0.860599 0.151768 0.343411 0.089 Uiso 1 1 calc R U . . .
C11 C 1.0773(8) 0.708(2) 0.3344(8) 0.100(3) Uani 1 1 d . U . . .
H11 H 1.134083 0.772720 0.314022 0.120 Uiso 1 1 calc R U . . .
C10 C 1.0965(9) 0.557(2) 0.3953(8) 0.105(4) Uani 1 1 d . U . . .
H10 H 1.166263 0.517128 0.414443 0.126 Uiso 1 1 calc R U . . .
Cl1 Cl 0.39692(8) 0.82588(12) 0.10108(6) 0.0608(4) Uani 0.215(9) 1 d . U P B 2
Cl2 Cl 0.66112(7) 0.78272(10) 0.53059(5) 0.0502(3) Uani 0.283(8) 1 d . U P A 2

loop_
_atom_site_aniso_label
_atom_site_aniso_U_11
_atom_site_aniso_U_22
_atom_site_aniso_U_33
_atom_site_aniso_U_23
_atom_site_aniso_U_13
_atom_site_aniso_U_12
Br2 0.0602(5) 0.0378(4) 0.0504(5) -0.0084(3) -0.0004(3) -0.0030(3)
Br1 0.0819(7) 0.0449(5) 0.0485(5) 0.0045(4) -0.0168(4) -0.0009(4)
Fe1 0.0653(7) 0.0245(4) 0.0375(5) -0.0003(4) -0.0083(4) 0.0022(4)
O2 0.055(2) 0.0299(19) 0.043(2) -0.0007(17) -0.0038(19) -0.0066(17)
O3 0.070(3) 0.032(2) 0.034(2) 0.0006(17) -0.0041(19) 0.000(2)
O1 0.055(2) 0.039(2) 0.054(3) -0.006(2) -0.006(2) 0.0111(19)
N3 0.105(4) 0.024(2) 0.042(3) -0.012(2) -0.003(3) 0.007(3)
N1 0.111(4) 0.021(2) 0.040(2) 0.002(2) -0.011(3) 0.016(3)
N2 0.089(4) 0.030(3) 0.054(3) 0.004(2) -0.003(3) -0.015(3)
C13 0.055(4) 0.049(4) 0.069(5) -0.014(3) -0.009(3) 0.023(3)
C15 0.059(4) 0.038(3) 0.062(4) 0.003(3) 0.003(3) -0.011(3)
C19 0.116(7) 0.048(4) 0.042(3) -0.004(3) 0.011(4) -0.001(5)
C1 0.146(7) 0.029(3) 0.053(4) 0.022(3) 0.009(4) 0.008(4)
C7 0.118(6) 0.042(4) 0.040(4) 0.000(3) -0.021(4) 0.032(4)
C2 0.127(7) 0.034(3) 0.067(5) 0.007(3) 0.017(5) -0.014(4)
C12 0.055(4) 0.068(5) 0.090(6) -0.017(5) -0.003(4) 0.013(4)
C18 0.091(5) 0.039(3) 0.039(3) -0.003(3) -0.001(3) 0.003(3)
C14 0.072(4) 0.037(3) 0.068(5) -0.002(3) -0.004(4) -0.020(3)
C16 0.054(4) 0.047(4) 0.074(5) 0.009(4) 0.005(3) -0.009(3)
C8 0.079(4) 0.060(4) 0.063(4) -0.011(4) -0.008(4) 0.034(4)
C17 0.095(5) 0.043(3) 0.037(3) -0.008(3) -0.001(3) 0.009(3)
C4 0.129(6) 0.036(4) 0.049(4) -0.011(3) -0.009(4) -0.004(4)
C3 0.114(5) 0.036(3) 0.058(4) -0.017(3) -0.003(4) -0.030(4)
C9 0.094(6) 0.085(6) 0.078(6) -0.023(5) -0.024(5) 0.049(5)
C5 0.115(6) 0.041(4) 0.053(4) -0.012(3) -0.002(4) 0.031(4)
C6 0.121(7) 0.037(3) 0.059(4) -0.008(3) -0.010(4) 0.031(4)
C11 0.059(5) 0.128(9) 0.111(8) -0.015(6) 0.003(5) 0.027(5)
C10 0.076(5) 0.118(9) 0.110(8) -0.027(6) -0.028(5) 0.047(6)
Cl1 0.0819(7) 0.0449(5) 0.0485(5) 0.0045(4) -0.0168(4) -0.0009(4)
Cl2 0.0602(5) 0.0378(4) 0.0504(5) -0.0084(3) -0.0004(3) -0.0030(3)

loop_
_atom_type_symbol
_atom_type_description
_atom_type_scat_dispersion_real
_atom_type_scat_dispersion_imag
_atom_type_scat_source
C C 0.0181 0.0091 'International Tables Vol C Tables 4.2.6.8 and 6.1.1.4'
H H 0.0000 0.0000 'International Tables Vol C Tables 4.2.6.8 and 6.1.1.4'
Br Br -0.6763 1.2805 'International Tables Vol C Tables 4.2.6.8 and 6.1.1.4'
Cl Cl 0.3639 0.7018 'International Tables Vol C Tables 4.2.6.8 and 6.1.1.4'
Fe Fe -1.1336 3.1974 'International Tables Vol C Tables 4.2.6.8 and 6.1.1.4'
N N 0.0311 0.0180 'International Tables Vol C Tables 4.2.6.8 and 6.1.1.4'
O O 0.0492 0.0322 'International Tables Vol C Tables 4.2.6.8 and 6.1.1.4'

loop_
_exptl_crystal_face_index_h
_exptl_crystal_face_index_k
_exptl_crystal_face_index_l
_exptl_crystal_face_perp_dist
-2 0 1 0.0216
2 0 -1 0.0107
0 1 0 0.1071
0 -1 0 0.1953
0 0 1 0.0165
0 0 -1 0.0032

loop_
_geom_angle_atom_site_label_1
_geom_angle_atom_site_label_2
_geom_angle_atom_site_label_3
_geom_angle
_geom_angle_site_symmetry_1
_geom_angle_site_symmetry_3
_geom_angle_publ_flag
O2 Fe1 O3 94.64(19) . . ?
O2 Fe1 N3 158.5(2) . . ?
O2 Fe1 N1 104.7(2) . . ?
O2 Fe1 N2 79.2(2) . . ?
O3 Fe1 N3 78.7(2) . . ?
O3 Fe1 N1 159.3(2) . . ?
O3 Fe1 N2 95.7(2) . . ?
O1 Fe1 O2 99.51(19) . . ?
O1 Fe1 O3 93.9(2) . . ?
O1 Fe1 N3 101.3(2) . . ?
O1 Fe1 N1 90.3(2) . . ?
O1 Fe1 N2 170.4(2) . . ?
N3 Fe1 N1 80.6(2) . . ?
N3 Fe1 N2 81.1(3) . . ?
N2 Fe1 N1 80.9(3) . . ?
Fe1 O2 H2 116.7 . . ?
C15 O2 Fe1 119.5(4) . . ?
C15 O2 H2 109.5 . . ?
Fe1 O3 H3 122.6 . . ?
C18 O3 Fe1 117.4(4) . . ?
C18 O3 H3 109.5 . . ?
C13 O1 Fe1 131.4(5) . . ?
C17 N3 Fe1 102.9(4) . . ?
C17 N3 C4 112.6(6) . . ?
C17 N3 C5 112.6(7) . . ?
C4 N3 Fe1 110.6(5) . . ?
C5 N3 Fe1 105.3(4) . . ?
C5 N3 C4 112.2(6) . . ?
C1 N1 Fe1 104.1(5) . . ?
C1 N1 C7 109.9(6) . . ?
C7 N1 Fe1 109.9(4) . . ?
C6 N1 Fe1 109.8(4) . . ?
C6 N1 C1 112.8(7) . . ?
C6 N1 C7 110.1(7) . . ?
C2 N2 Fe1 108.9(6) . . ?
C2 N2 C14 112.3(7) . . ?
C2 N2 C3 113.8(6) . . ?
C14 N2 Fe1 105.4(4) . . ?
C14 N2 C3 110.8(7) . . ?
C3 N2 Fe1 105.0(5) . . ?
O1 C13 C12 119.0(8) . . ?
O1 C13 C8 121.8(9) . . ?
C8 C13 C12 119.2(8) . . ?
O2 C15 H15 109.5 . . ?
O2 C15 C14 105.5(6) . . ?
O2 C15 C16 110.4(6) . . ?
C14 C15 H15 109.5 . . ?
C16 C15 H15 109.5 . . ?
C16 C15 C14 112.6(7) . . ?
H19A C19 H19B 109.5 . . ?
H19A C19 H19C 109.5 . . ?
H19B C19 H19C 109.5 . . ?
C18 C19 H19A 109.5 . . ?
C18 C19 H19B 109.5 . . ?
C18 C19 H19C 109.5 . . ?
N1 C1 H1A 109.8 . . ?
N1 C1 H1B 109.8 . . ?
N1 C1 C2 109.2(7) . . ?
H1A C1 H1B 108.3 . . ?
C2 C1 H1A 109.8 . . ?
C2 C1 H1B 109.8 . . ?
N1 C7 H7A 109.0 . . ?
N1 C7 H7B 109.0 . . ?
H7A C7 H7B 107.8 . . ?
C8 C7 N1 113.1(7) . . ?
C8 C7 H7A 109.0 . . ?
C8 C7 H7B 109.0 . . ?
N2 C2 C1 114.5(7) . . ?
N2 C2 H2A 108.6 . . ?
N2 C2 H2B 108.6 . . ?
C1 C2 H2A 108.6 . . ?
C1 C2 H2B 108.6 . . ?
H2A C2 H2B 107.6 . . ?
C13 C12 H12 119.7 . . ?
C11 C12 C13 120.6(11) . . ?
C11 C12 H12 119.7 . . ?
O3 C18 C19 110.4(6) . . ?
O3 C18 H18 110.2 . . ?
O3 C18 C17 105.9(6) . . ?
C19 C18 H18 110.2 . . ?
C17 C18 C19 110.1(8) . . ?
C17 C18 H18 110.2 . . ?
N2 C14 C15 112.0(6) . . ?
N2 C14 H14A 109.2 . . ?
N2 C14 H14B 109.2 . . ?
C15 C14 H14A 109.2 . . ?
C15 C14 H14B 109.2 . . ?
H14A C14 H14B 107.9 . . ?
C15 C16 H16A 109.5 . . ?
C15 C16 H16B 109.5 . . ?
C15 C16 H16C 109.5 . . ?
H16A C16 H16B 109.5 . . ?
H16A C16 H16C 109.5 . . ?
H16B C16 H16C 109.5 . . ?
C13 C8 C7 120.4(7) . . ?
C13 C8 C9 121.2(10) . . ?
C9 C8 C7 118.4(9) . . ?
N3 C17 C18 111.2(7) . . ?
N3 C17 H17A 109.4 . . ?
N3 C17 H17B 109.4 . . ?
C18 C17 H17A 109.4 . . ?
C18 C17 H17B 109.4 . . ?
H17A C17 H17B 108.0 . . ?
N3 C4 H4A 109.1 . . ?
N3 C4 H4B 109.1 . . ?
N3 C4 C3 112.3(6) . . ?
H4A C4 H4B 107.9 . . ?
C3 C4 H4A 109.1 . . ?
C3 C4 H4B 109.1 . . ?
N2 C3 C4 110.2(7) . . ?
N2 C3 H3A 109.6 . . ?
N2 C3 H3B 109.6 . . ?
C4 C3 H3A 109.6 . . ?
C4 C3 H3B 109.6 . . ?
H3A C3 H3B 108.1 . . ?
C8 C9 H9 120.3 . . ?
C8 C9 C10 119.5(11) . . ?
C10 C9 H9 120.3 . . ?
N3 C5 H5A 109.6 . . ?
N3 C5 H5B 109.6 . . ?
N3 C5 C6 110.2(8) . . ?
H5A C5 H5B 108.1 . . ?
C6 C5 H5A 109.6 . . ?
C6 C5 H5B 109.6 . . ?
N1 C6 C5 112.8(6) . . ?
N1 C6 H6A 109.0 . . ?
N1 C6 H6B 109.0 . . ?
C5 C6 H6A 109.0 . . ?
C5 C6 H6B 109.0 . . ?
H6A C6 H6B 107.8 . . ?
C12 C11 H11 120.3 . . ?
C12 C11 C10 119.5(13) . . ?
C10 C11 H11 120.3 . . ?
C9 C10 C11 119.9(9) . . ?
C9 C10 H10 120.1 . . ?
C11 C10 H10 120.1 . . ?

loop_
_geom_bond_atom_site_label_1
_geom_bond_atom_site_label_2
_geom_bond_distance
_geom_bond_site_symmetry_2
_geom_bond_publ_flag
Fe1 O2 2.022(5) . ?
Fe1 O3 2.059(4) . ?
Fe1 O1 1.858(5) . ?
Fe1 N3 2.162(5) . ?
Fe1 N1 2.185(5) . ?
Fe1 N2 2.184(6) . ?
O2 H2 0.8400 . ?
O2 C15 1.455(8) . ?
O3 H3 0.8400 . ?
O3 C18 1.449(9) . ?
O1 C13 1.346(8) . ?
N3 C17 1.472(10) . ?
N3 C4 1.505(11) . ?
N3 C5 1.484(10) . ?
N1 C1 1.505(12) . ?
N1 C7 1.519(10) . ?
N1 C6 1.475(10) . ?
N2 C2 1.479(10) . ?
N2 C14 1.487(11) . ?
N2 C3 1.490(9) . ?
C13 C12 1.415(13) . ?
C13 C8 1.376(13) . ?
C15 H15 1.0000 . ?
C15 C14 1.518(11) . ?
C15 C16 1.504(11) . ?
C19 H19A 0.9800 . ?
C19 H19B 0.9800 . ?
C19 H19C 0.9800 . ?
C19 C18 1.531(11) . ?
C1 H1A 0.9900 . ?
C1 H1B 0.9900 . ?
C1 C2 1.506(14) . ?
C7 H7A 0.9900 . ?
C7 H7B 0.9900 . ?
C7 C8 1.498(14) . ?
C2 H2A 0.9900 . ?
C2 H2B 0.9900 . ?
C12 H12 0.9500 . ?
C12 C11 1.357(13) . ?
C18 H18 1.0000 . ?
C18 C17 1.509(12) . ?
C14 H14A 0.9900 . ?
C14 H14B 0.9900 . ?
C16 H16A 0.9800 . ?
C16 H16B 0.9800 . ?
C16 H16C 0.9800 . ?
C8 C9 1.377(12) . ?
C17 H17A 0.9900 . ?
C17 H17B 0.9900 . ?
C4 H4A 0.9900 . ?
C4 H4B 0.9900 . ?
C4 C3 1.538(14) . ?
C3 H3A 0.9900 . ?
C3 H3B 0.9900 . ?
C9 H9 0.9500 . ?
C9 C10 1.392(19) . ?
C5 H5A 0.9900 . ?
C5 H5B 0.9900 . ?
C5 C6 1.510(13) . ?
C6 H6A 0.9900 . ?
C6 H6B 0.9900 . ?
C11 H11 0.9500 . ?
C11 C10 1.42(2) . ?
C10 H10 0.9500 . ?

loop_
_geom_torsion_atom_site_label_1
_geom_torsion_atom_site_label_2
_geom_torsion_atom_site_label_3
_geom_torsion_atom_site_label_4
_geom_torsion
_geom_torsion_site_symmetry_1
_geom_torsion_site_symmetry_2
_geom_torsion_site_symmetry_3
_geom_torsion_site_symmetry_4
_geom_torsion_publ_flag
Fe1 O2 C15 C14 -24.8(7) . . . . ?
Fe1 O2 C15 C16 -146.7(5) . . . . ?
Fe1 O3 C18 C19 -136.3(6) . . . . ?
Fe1 O3 C18 C17 -17.2(8) . . . . ?
Fe1 O1 C13 C12 145.4(6) . . . . ?
Fe1 O1 C13 C8 -34.5(11) . . . . ?
Fe1 N3 C17 C18 -52.7(6) . . . . ?
Fe1 N3 C4 C3 15.2(8) . . . . ?
Fe1 N3 C5 C6 49.3(7) . . . . ?
Fe1 N1 C1 C2 50.0(7) . . . . ?
Fe1 N1 C7 C8 -60.9(7) . . . . ?
Fe1 N1 C6 C5 18.4(10) . . . . ?
Fe1 N2 C2 C1 17.0(10) . . . . ?
Fe1 N2 C14 C15 -44.0(7) . . . . ?
Fe1 N2 C3 C4 48.9(7) . . . . ?
O2 Fe1 O1 C13 123.9(7) . . . . ?
O2 C15 C14 N2 45.3(8) . . . . ?
O3 Fe1 O1 C13 -140.8(7) . . . . ?
O3 C18 C17 N3 47.3(8) . . . . ?
O1 C13 C12 C11 -176.2(9) . . . . ?
O1 C13 C8 C7 -3.9(12) . . . . ?
O1 C13 C8 C9 178.0(8) . . . . ?
N3 Fe1 O1 C13 -61.5(7) . . . . ?
N3 C4 C3 N2 -43.9(9) . . . . ?
N3 C5 C6 N1 -46.4(10) . . . . ?
N1 Fe1 O1 C13 18.9(7) . . . . ?
N1 C1 C2 N2 -46.5(11) . . . . ?
N1 C7 C8 C13 54.7(9) . . . . ?
N1 C7 C8 C9 -127.2(8) . . . . ?
C13 C12 C11 C10 -1.8(17) . . . . ?
C13 C8 C9 C10 -1.8(14) . . . . ?
C19 C18 C17 N3 166.6(6) . . . . ?
C1 N1 C7 C8 -174.9(6) . . . . ?
C1 N1 C6 C5 134.0(8) . . . . ?
C7 N1 C1 C2 167.7(6) . . . . ?
C7 N1 C6 C5 -102.8(9) . . . . ?
C7 C8 C9 C10 -179.9(9) . . . . ?
C2 N2 C14 C15 74.5(8) . . . . ?
C2 N2 C3 C4 -70.2(9) . . . . ?
C12 C13 C8 C7 176.1(7) . . . . ?
C12 C13 C8 C9 -1.9(13) . . . . ?
C12 C11 C10 C9 -2.0(18) . . . . ?
C14 N2 C2 C1 -99.4(9) . . . . ?
C14 N2 C3 C4 162.2(6) . . . . ?
C16 C15 C14 N2 165.7(6) . . . . ?
C8 C13 C12 C11 3.7(14) . . . . ?
C8 C9 C10 C11 3.7(17) . . . . ?
C17 N3 C4 C3 -99.3(8) . . . . ?
C17 N3 C5 C6 160.6(6) . . . . ?
C4 N3 C17 C18 66.3(8) . . . . ?
C4 N3 C5 C6 -71.1(8) . . . . ?
C3 N2 C2 C1 133.8(9) . . . . ?
C3 N2 C14 C15 -157.1(6) . . . . ?
C5 N3 C17 C18 -165.6(6) . . . . ?
C5 N3 C4 C3 132.4(7) . . . . ?
C6 N1 C1 C2 -69.0(8) . . . . ?
C6 N1 C7 C8 60.2(8) . . . . ?

loop_
_exptl_oxdiff_crystal_face_indexfrac_h
_exptl_oxdiff_crystal_face_indexfrac_k
_exptl_oxdiff_crystal_face_indexfrac_l
_exptl_oxdiff_crystal_face_x
_exptl_oxdiff_crystal_face_y
_exptl_oxdiff_crystal_face_z
-2.0045 -0.0028 0.9954 -0.2173 0.1192 0.0191
2.0045 0.0028 -0.9954 0.2173 -0.1192 -0.0191
-0.0027 0.9958 0.0008 0.0083 -0.0206 0.2187
0.0027 -0.9958 -0.0008 -0.0083 0.0206 -0.2187
-0.0060 -0.0032 0.9975 -0.0700 -0.0702 -0.0046
0.0060 0.0032 -0.9975 0.0700 0.0702 0.0046

loop_
_smtbx_masks_void_nr
_smtbx_masks_void_average_x
_smtbx_masks_void_average_y
_smtbx_masks_void_average_z
_smtbx_masks_void_volume
_smtbx_masks_void_count_electrons
_smtbx_masks_void_content
1 0.000 -0.244 0.000 375.9 82.1 '3.5 acetonitrile'
